data_1561241
loop_
_publ_author_name
'Feng, Si-si'
'Xie, Ling'
'Lu, Li-ping'
'Zhu, Miao-li'
'Su, Feng'

_publ_section_title
;
 The diversity of five metal--organic complexes based on an unsymmetrical
 biphenyl tetracarboxylate: Synthesis, structures, magnetism and
 luminescence
;
_journal_name_full 'Journal of Solid State Chemistry'
_journal_page_first 335
_journal_page_last 345
_journal_paper_doi 10.1016/j.jssc.2017.10.035
_journal_volume 258
_journal_year 2018
_chemical_formula_sum 'C16 H14 Co2 O12'
_chemical_formula_weight 516.13
_space_group_crystal_system monoclinic
_space_group_IT_number 15
_space_group_name_Hall '-C 2yc'
_space_group_name_H-M_alt 'C 1 2/c 1'
_atom_sites_solution_hydrogens mixed
_atom_sites_solution_primary direct
_atom_sites_solution_secondary difmap
_cell_angle_alpha 90
_cell_angle_beta 97.37(3)
_cell_angle_gamma 90
_cell_formula_units_Z 8
_cell_length_a 14.620(3)
_cell_length_b 18.975(4)
_cell_length_c 13.793(3)
_cell_measurement_reflns_used 10449
_cell_measurement_temperature 100(2)
_cell_measurement_theta_max 30.95
_cell_measurement_theta_min 2.65
_cell_volume 3794.8(14)
_computing_cell_refinement 'Bruker SAINT (Bruker, 2000)'
_computing_data_collection 'HKL 2000 (Otwinowski et al., 1997)'
_computing_data_reduction 'HKL 2000 (Otwinowski et al., 1997)'
_computing_molecular_graphics 'Bruker SHELXTL'
_computing_publication_material 'Bruker SHELXTL'
_computing_structure_refinement 'SHELXL-2014/7 (Sheldrick, 2014)'
_computing_structure_solution 'SHELXS-97 (Sheldrick, 2008)'
_diffrn_ambient_temperature 100(2)
_diffrn_measured_fraction_theta_full 0.977
_diffrn_measured_fraction_theta_max 0.952
_diffrn_measurement_device_type mar555
_diffrn_measurement_method 'oscillation mode'
_diffrn_radiation_monochromator 'double crystal monochromator'
_diffrn_radiation_source 'synchrotron, 3W1A at BSRF'
_diffrn_radiation_type synchrotron
_diffrn_radiation_wavelength 0.720
_diffrn_reflns_av_R_equivalents 0.0490
_diffrn_reflns_av_unetI/netI 0.0474
_diffrn_reflns_Laue_measured_fraction_full 0.977
_diffrn_reflns_Laue_measured_fraction_max 0.952
_diffrn_reflns_limit_h_max 20
_diffrn_reflns_limit_h_min -15
_diffrn_reflns_limit_k_max 16
_diffrn_reflns_limit_k_min -27
_diffrn_reflns_limit_l_max 17
_diffrn_reflns_limit_l_min -19
_diffrn_reflns_number 10323
_diffrn_reflns_point_group_measured_fraction_full 0.977
_diffrn_reflns_point_group_measured_fraction_max 0.952
_diffrn_reflns_theta_full 25.595
_diffrn_reflns_theta_max 30.971
_diffrn_reflns_theta_min 2.647
_exptl_absorpt_coefficient_mu 1.814
_exptl_absorpt_correction_T_max 0.8411
_exptl_absorpt_correction_T_min 0.7157
_exptl_absorpt_correction_type multi-scan
_exptl_absorpt_process_details sadabs
_exptl_crystal_colour pink
_exptl_crystal_density_diffrn 1.807
_exptl_crystal_description rodlike
_exptl_crystal_F_000 2080
_exptl_crystal_size_max 0.200
_exptl_crystal_size_mid 0.100
_exptl_crystal_size_min 0.100
_refine_diff_density_max 1.836
_refine_diff_density_min -1.477
_refine_diff_density_rms 0.153
_refine_ls_extinction_coef .
_refine_ls_extinction_method none
_refine_ls_goodness_of_fit_ref 1.087
_refine_ls_hydrogen_treatment constr
_refine_ls_matrix_type full
_refine_ls_number_parameters 247
_refine_ls_number_reflns 5528
_refine_ls_number_restraints 13
_refine_ls_restrained_S_all 1.154
_refine_ls_R_factor_all 0.0517
_refine_ls_R_factor_gt 0.0498
_refine_ls_shift/su_max 0.001
_refine_ls_shift/su_mean 0.000
_refine_ls_structure_factor_coef Fsqd
_refine_ls_weighting_details 'w=1/[\s^2^(Fo^2^)+(0.0977P)^2^+8.1435P] where P=(Fo^2^+2Fc^2^)/3'
_refine_ls_weighting_scheme calc
_refine_ls_wR_factor_gt 0.1495
_refine_ls_wR_factor_ref 0.1518
_reflns_Friedel_coverage 0.000
_reflns_Friedel_fraction_full .
_reflns_Friedel_fraction_max .
_reflns_number_gt 5138
_reflns_number_total 5528
_reflns_threshold_expression 'I > 2\s(I)'
_cod_data_source_file JSSC-2018-258-335.cif
_cod_data_source_block Complex2
_cod_original_sg_symbol_H-M 'C 2/c'
_cod_database_code 1561241
_shelx_space_group_comment
;
The symmetry employed for this shelxl refinement is uniquely defined
by the following loop, which should always be used as a source of
symmetry information in preference to the above space-group names.
They are only intended as comments.
;
_shelx_estimated_absorpt_t_min 0.713
_shelx_estimated_absorpt_t_max 0.839

loop_
_space_group_symop_operation_xyz
'x, y, z'
'-x, y, -z+1/2'
'x+1/2, y+1/2, z'
'-x+1/2, y+1/2, -z+1/2'
'-x, -y, -z'
'x, -y, z-1/2'
'-x+1/2, -y+1/2, -z'
'x+1/2, -y+1/2, z-1/2'

loop_
_atom_site_label
_atom_site_type_symbol
_atom_site_fract_x
_atom_site_fract_y
_atom_site_fract_z
_atom_site_U_iso_or_equiv
_atom_site_adp_type
_atom_site_occupancy
_atom_site_site_symmetry_order
_atom_site_calc_flag
_atom_site_refinement_flags_posn
_atom_site_refinement_flags_adp
_atom_site_refinement_flags_occupancy
_atom_site_disorder_assembly
_atom_site_disorder_group
Co1 Co 0.0000 1.0000 0.0000 0.01162(11) Uani 1 2 d S . P . .
Co2 Co 0.10592(2) 0.97266(2) 0.33057(2) 0.01178(10) Uani 1 1 d . . . . .
Co3 Co 0.0000 0.81667(2) 0.2500 0.01150(11) Uani 1 2 d S TU P . .
O1 O 0.12777(12) 0.81577(8) 0.19954(13) 0.0184(3) Uani 1 1 d . . . . .
O2 O 0.20320(11) 0.91180(9) 0.26614(12) 0.0161(3) Uani 1 1 d . . . . .
O3 O 0.11418(11) 0.94219(8) 0.05276(12) 0.0157(3) Uani 1 1 d . . . . .
O4 O 0.19503(12) 0.96724(8) -0.07153(13) 0.0177(3) Uani 1 1 d . . . . .
O5 O 0.36667(11) 0.54447(8) 0.27238(12) 0.0151(3) Uani 1 1 d . . . . .
O6 O 0.50087(11) 0.55520(8) 0.37163(12) 0.0133(3) Uani 1 1 d . . . . .
O7 O 0.41276(11) 0.58431(8) 0.54172(12) 0.0145(3) Uani 1 1 d . . . . .
O8 O 0.43927(12) 0.69227(8) 0.60657(13) 0.0175(3) Uani 1 1 d . . . . .
O9 O 0.0000 0.92526(15) 0.2500 0.0407(8) Uani 1 2 d S TU P . .
O10 O 0.0000 0.70480(14) 0.2500 0.0364(7) Uani 1 2 d S TU P . .
H10A H -0.0428 0.6792 0.2609 0.055 Uiso 1 1 d R U . . .
C1 C 0.33385(16) 0.79963(12) 0.16346(17) 0.0175(4) Uani 1 1 d . . . . .
C2 C 0.26264(15) 0.84875(11) 0.13612(16) 0.0144(4) Uani 1 1 d . . . . .
C3 C 0.25482(16) 0.87993(12) 0.04245(17) 0.0176(4) Uani 1 1 d . . . . .
C4 C 0.3139(2) 0.85817(16) -0.0246(2) 0.0302(6) Uani 1 1 d . . . . .
H4 H 0.3065 0.8775 -0.0886 0.036 Uiso 1 1 calc R U . . .
C5 C 0.3831(2) 0.80892(18) 0.0012(2) 0.0377(8) Uani 1 1 d . . . . .
H5 H 0.4222 0.7943 -0.0449 0.045 Uiso 1 1 calc R U . . .
C6 C 0.39423(19) 0.78142(15) 0.0952(2) 0.0284(6) Uani 1 1 d . . . . .
H6 H 0.4435 0.7497 0.1141 0.034 Uiso 1 1 calc R U . . .
C7 C 0.34869(15) 0.76267(11) 0.25978(17) 0.0152(4) Uani 1 1 d . . . . .
C8 C 0.37150(15) 0.69076(11) 0.26054(16) 0.0143(4) Uani 1 1 d . . . . .
H8 H 0.3707 0.6667 0.2000 0.017 Uiso 1 1 calc R U . . .
C9 C 0.39544(14) 0.65323(10) 0.34770(16) 0.0124(4) Uani 1 1 d . . . . .
C10 C 0.39439(14) 0.68718(10) 0.43787(16) 0.0121(4) Uani 1 1 d . . . . .
C11 C 0.36768(15) 0.75834(11) 0.43741(16) 0.0157(4) Uani 1 1 d . . . . .
H11 H 0.3645 0.7815 0.4979 0.019 Uiso 1 1 calc R U . . .
C12 C 0.34566(16) 0.79586(12) 0.35052(18) 0.0178(4) Uani 1 1 d . . . . .
H12 H 0.3285 0.8441 0.3527 0.021 Uiso 1 1 calc R U . . .
C13 C 0.19127(14) 0.86095(11) 0.20568(15) 0.0138(4) Uani 1 1 d . . . . .
C14 C 0.18205(15) 0.93373(11) 0.00576(16) 0.0142(4) Uani 1 1 d . . . . .
C15 C 0.42240(14) 0.57783(11) 0.33133(15) 0.0123(4) Uani 1 1 d . . . . .
C16 C 0.41828(14) 0.65200(10) 0.53664(16) 0.0123(4) Uani 1 1 d . . . . .

loop_
_atom_site_aniso_label
_atom_site_aniso_U_11
_atom_site_aniso_U_22
_atom_site_aniso_U_33
_atom_site_aniso_U_23
_atom_site_aniso_U_13
_atom_site_aniso_U_12
Co1 0.0162(2) 0.0087(2) 0.0096(2) -0.00006(12) 0.00026(15) 0.00022(12)
Co2 0.01809(16) 0.00824(16) 0.00866(17) -0.00055(8) 0.00031(11) -0.00098(9)
Co3 0.0173(2) 0.00836(19) 0.0085(2) 0.000 0.00014(14) 0.000
O1 0.0208(7) 0.0147(7) 0.0206(9) -0.0045(6) 0.0060(6) -0.0014(6)
O2 0.0203(7) 0.0140(7) 0.0134(8) -0.0025(5) 0.0000(6) 0.0031(6)
O3 0.0188(7) 0.0149(7) 0.0125(7) 0.0009(5) -0.0012(6) 0.0051(6)
O4 0.0229(8) 0.0149(7) 0.0148(8) 0.0047(6) 0.0003(6) 0.0049(6)
O5 0.0199(7) 0.0123(6) 0.0129(8) -0.0036(5) 0.0010(6) -0.0006(5)
O6 0.0183(7) 0.0109(6) 0.0102(7) 0.0014(5) 0.0003(5) 0.0026(5)
O7 0.0236(7) 0.0080(6) 0.0125(8) 0.0007(5) 0.0042(6) -0.0006(5)
O8 0.0294(8) 0.0109(6) 0.0109(8) -0.0004(5) -0.0029(6) 0.0008(6)
O9 0.0376(13) 0.0135(10) 0.0613(16) 0.000 -0.0309(12) 0.000
O10 0.0617(18) 0.0086(3) 0.0366(15) 0.000 -0.0024(14) 0.000
C1 0.0207(9) 0.0176(9) 0.0143(11) 0.0054(7) 0.0021(8) 0.0062(8)
C2 0.0183(9) 0.0121(8) 0.0125(10) 0.0024(7) 0.0009(7) 0.0036(7)
C3 0.0211(9) 0.0178(9) 0.0138(10) 0.0054(7) 0.0022(8) 0.0063(8)
C4 0.0379(14) 0.0337(14) 0.0212(13) 0.0129(10) 0.0121(11) 0.0199(12)
C5 0.0448(16) 0.0439(17) 0.0286(16) 0.0180(12) 0.0212(13) 0.0288(14)
C6 0.0289(12) 0.0328(13) 0.0255(13) 0.0154(10) 0.0112(10) 0.0185(10)
C7 0.0183(9) 0.0131(9) 0.0136(10) 0.0034(7) -0.0002(7) 0.0029(7)
C8 0.0181(9) 0.0134(9) 0.0109(10) 0.0012(7) 0.0001(7) 0.0023(7)
C9 0.0157(8) 0.0083(8) 0.0130(10) -0.0004(6) 0.0010(7) 0.0017(6)
C10 0.0164(8) 0.0100(8) 0.0095(9) -0.0008(6) -0.0001(7) 0.0004(6)
C11 0.0229(10) 0.0116(9) 0.0116(10) -0.0002(7) -0.0014(7) 0.0026(7)
C12 0.0241(10) 0.0119(9) 0.0166(11) 0.0017(7) -0.0011(8) 0.0056(7)
C13 0.0184(9) 0.0123(8) 0.0104(10) 0.0017(7) 0.0002(7) 0.0033(7)
C14 0.0187(9) 0.0122(8) 0.0106(10) -0.0001(7) -0.0025(7) 0.0029(7)
C15 0.0173(8) 0.0096(8) 0.0103(9) 0.0011(6) 0.0027(7) 0.0012(6)
C16 0.0148(8) 0.0101(8) 0.0117(10) -0.0002(6) 0.0006(7) 0.0002(6)

loop_
_atom_type_symbol
_atom_type_description
_atom_type_scat_dispersion_real
_atom_type_scat_dispersion_imag
_atom_type_scat_source
C C 0.0033 0.0016 'International Tables Vol C Tables 4.2.6.8 and 6.1.1.4'
H H 0.0000 0.0000 'International Tables Vol C Tables 4.2.6.8 and 6.1.1.4'
Co Co 0.3494 0.9721 'International Tables Vol C Tables 4.2.6.8 and 6.1.1.4'
O O 0.0106 0.0060 'International Tables Vol C Tables 4.2.6.8 and 6.1.1.4'

loop_
_geom_angle_atom_site_label_1
_geom_angle_atom_site_label_2
_geom_angle_atom_site_label_3
_geom_angle
_geom_angle_site_symmetry_1
_geom_angle_site_symmetry_3
O3 Co1 O3 180.0 5_575 .
O3 Co1 O6 93.53(7) 5_575 8_465
O3 Co1 O6 86.47(7) . 8_465
O3 Co1 O6 86.47(7) 5_575 4
O3 Co1 O6 93.53(7) . 4
O6 Co1 O6 180.00(8) 8_465 4
O3 Co1 O7 90.52(7) 5_575 8_465
O3 Co1 O7 89.48(6) . 8_465
O6 Co1 O7 85.51(6) 8_465 8_465
O6 Co1 O7 94.49(6) 4 8_465
O3 Co1 O7 89.48(6) 5_575 4
O3 Co1 O7 90.52(7) . 4
O6 Co1 O7 94.49(6) 8_465 4
O6 Co1 O7 85.51(6) 4 4
O7 Co1 O7 180.0 8_465 4
O9 Co2 O5 96.92(7) . 4
O9 Co2 O4 168.01(6) . 6_576
O5 Co2 O4 85.62(7) 4 6_576
O9 Co2 O7 93.41(7) . 7_566
O5 Co2 O7 167.78(7) 4 7_566
O4 Co2 O7 82.94(7) 6_576 7_566
O9 Co2 O2 92.03(7) . .
O5 Co2 O2 82.51(7) 4 .
O4 Co2 O2 99.93(7) 6_576 .
O7 Co2 O2 103.69(7) 7_566 .
O9 Co2 O6 87.11(7) . 3_455
O5 Co2 O6 85.08(6) 4 3_455
O4 Co2 O6 81.42(6) 6_576 3_455
O7 Co2 O6 88.94(6) 7_566 3_455
O2 Co2 O6 167.37(6) . 3_455
O9 Co3 O8 94.71(4) . 8_465
O9 Co3 O8 94.71(4) . 7_566
O8 Co3 O8 170.59(9) 8_465 7_566
O9 Co3 O1 90.47(5) . 2
O8 Co3 O1 91.47(8) 8_465 2
O8 Co3 O1 88.45(8) 7_566 2
O9 Co3 O1 90.47(5) . .
O8 Co3 O1 88.45(8) 8_465 .
O8 Co3 O1 91.47(8) 7_566 .
O1 Co3 O1 179.05(9) 2 .
O9 Co3 O10 180.0 . .
O8 Co3 O10 85.29(4) 8_465 .
O8 Co3 O10 85.29(4) 7_566 .
O1 Co3 O10 89.53(5) 2 .
O1 Co3 O10 89.53(5) . .
C13 O1 Co3 131.28(14) . .
C13 O2 Co2 130.28(15) . .
C14 O3 Co1 122.88(14) . .
C14 O4 Co2 131.63(15) . 6_575
C15 O5 Co2 128.41(14) . 4_545
C15 O6 Co1 116.04(14) . 4_545
C15 O6 Co2 134.84(14) . 3_545
Co1 O6 Co2 86.78(6) 4_545 3_545
C16 O7 Co2 124.77(14) . 7_566
C16 O7 Co1 132.62(14) . 4_545
Co2 O7 Co1 89.26(6) 7_566 4_545
C16 O8 Co3 136.68(14) . 7_566
Co2 O9 Co2 126.55(14) 2 .
Co2 O9 Co3 116.73(7) 2 .
Co2 O9 Co3 116.73(7) . .
Co3 O10 H10A 126.3 . .
C2 C1 C6 119.0(2) . .
C2 C1 C7 124.4(2) . .
C6 C1 C7 116.5(2) . .
C1 C2 C3 119.4(2) . .
C1 C2 C13 118.25(19) . .
C3 C2 C13 122.08(19) . .
C4 C3 C2 119.6(2) . .
C4 C3 C14 116.3(2) . .
C2 C3 C14 124.0(2) . .
C5 C4 C3 121.2(2) . .
C5 C4 H4 119.4 . .
C3 C4 H4 119.4 . .
C6 C5 C4 119.1(3) . .
C6 C5 H5 120.4 . .
C4 C5 H5 120.4 . .
C5 C6 C1 121.4(2) . .
C5 C6 H6 119.3 . .
C1 C6 H6 119.3 . .
C8 C7 C12 117.6(2) . .
C8 C7 C1 118.0(2) . .
C12 C7 C1 124.3(2) . .
C9 C8 C7 122.2(2) . .
C9 C8 H8 118.9 . .
C7 C8 H8 118.9 . .
C8 C9 C10 119.80(18) . .
C8 C9 C15 113.23(19) . .
C10 C9 C15 126.95(19) . .
C9 C10 C11 118.16(19) . .
C9 C10 C16 124.52(18) . .
C11 C10 C16 117.30(18) . .
C12 C11 C10 121.8(2) . .
C12 C11 H11 119.1 . .
C10 C11 H11 119.1 . .
C11 C12 C7 120.4(2) . .
C11 C12 H12 119.8 . .
C7 C12 H12 119.8 . .
O1 C13 O2 126.8(2) . .
O1 C13 C2 114.40(19) . .
O2 C13 C2 118.73(19) . .
O3 C14 O4 125.2(2) . .
O3 C14 C3 118.60(19) . .
O4 C14 C3 116.22(19) . .
O5 C15 O6 125.84(19) . .
O5 C15 C9 114.68(18) . .
O6 C15 C9 119.27(18) . .
O8 C16 O7 125.7(2) . .
O8 C16 C10 115.69(18) . .
O7 C16 C10 118.57(18) . .

loop_
_geom_bond_atom_site_label_1
_geom_bond_atom_site_label_2
_geom_bond_distance
_geom_bond_site_symmetry_2
Co1 O3 2.0514(16) 5_575
Co1 O3 2.0514(16) .
Co1 O6 2.0587(16) 8_465
Co1 O6 2.0587(16) 4
Co1 O7 2.1693(16) 8_465
Co1 O7 2.1693(16) 4
Co2 O9 2.0002(14) .
Co2 O5 2.0442(16) 4
Co2 O4 2.0903(17) 6_576
Co2 O7 2.1142(16) 7_566
Co2 O2 2.1144(17) .
Co2 O6 2.3141(16) 3_455
Co3 O9 2.060(3) .
Co3 O8 2.0689(18) 8_465
Co3 O8 2.0689(18) 7_566
Co3 O1 2.0755(17) 2
Co3 O1 2.0755(17) .
Co3 O10 2.123(3) .
O1 C13 1.259(3) .
O2 C13 1.273(3) .
O3 C14 1.263(3) .
O4 C14 1.276(3) .
O4 Co2 2.0904(17) 6_575
O5 C15 1.247(3) .
O5 Co2 2.0442(16) 4_545
O6 C15 1.283(3) .
O6 Co1 2.0586(16) 4_545
O6 Co2 2.3141(16) 3_545
O7 C16 1.289(2) .
O7 Co2 2.1142(16) 7_566
O7 Co1 2.1692(16) 4_545
O8 C16 1.238(3) .
O8 Co3 2.0689(18) 7_566
O9 Co2 2.0001(14) 2
O10 H10A 0.8205 .
C1 C2 1.412(3) .
C1 C6 1.414(3) .
C1 C7 1.493(3) .
C2 C3 1.412(3) .
C2 C13 1.523(3) .
C3 C4 1.406(3) .
C3 C14 1.514(3) .
C4 C5 1.389(4) .
C4 H4 0.9500 .
C5 C6 1.387(4) .
C5 H5 0.9500 .
C6 H6 0.9500 .
C7 C8 1.404(3) .
C7 C12 1.407(3) .
C8 C9 1.402(3) .
C8 H8 0.9500 .
C9 C10 1.403(3) .
C9 C15 1.509(3) .
C10 C11 1.405(3) .
C10 C16 1.517(3) .
C11 C12 1.396(3) .
C11 H11 0.9500 .
C12 H12 0.9500 .

loop_
_geom_torsion_atom_site_label_1
_geom_torsion_atom_site_label_2
_geom_torsion_atom_site_label_3
_geom_torsion_atom_site_label_4
_geom_torsion
_geom_torsion_site_symmetry_1
_geom_torsion_site_symmetry_2
_geom_torsion_site_symmetry_3
_geom_torsion_site_symmetry_4
C6 C1 C2 C3 -1.7(4) . . . .
C7 C1 C2 C3 -179.4(2) . . . .
C6 C1 C2 C13 172.6(2) . . . .
C7 C1 C2 C13 -5.1(3) . . . .
C1 C2 C3 C4 4.3(4) . . . .
C13 C2 C3 C4 -169.8(2) . . . .
C1 C2 C3 C14 -179.3(2) . . . .
C13 C2 C3 C14 6.6(4) . . . .
C2 C3 C4 C5 -3.2(5) . . . .
C14 C3 C4 C5 -179.9(3) . . . .
C3 C4 C5 C6 -0.7(6) . . . .
C4 C5 C6 C1 3.4(6) . . . .
C2 C1 C6 C5 -2.2(5) . . . .
C7 C1 C6 C5 175.7(3) . . . .
C2 C1 C7 C8 138.3(2) . . . .
C6 C1 C7 C8 -39.4(3) . . . .
C2 C1 C7 C12 -44.8(4) . . . .
C6 C1 C7 C12 137.4(3) . . . .
C12 C7 C8 C9 -3.4(3) . . . .
C1 C7 C8 C9 173.7(2) . . . .
C7 C8 C9 C10 1.9(3) . . . .
C7 C8 C9 C15 -176.8(2) . . . .
C8 C9 C10 C11 0.9(3) . . . .
C15 C9 C10 C11 179.4(2) . . . .
C8 C9 C10 C16 179.59(19) . . . .
C15 C9 C10 C16 -1.9(3) . . . .
C9 C10 C11 C12 -2.2(3) . . . .
C16 C10 C11 C12 179.0(2) . . . .
C10 C11 C12 C7 0.7(4) . . . .
C8 C7 C12 C11 2.0(3) . . . .
C1 C7 C12 C11 -174.8(2) . . . .
Co3 O1 C13 O2 19.6(3) . . . .
Co3 O1 C13 C2 -164.27(15) . . . .
Co2 O2 C13 O1 -32.3(3) . . . .
Co2 O2 C13 C2 151.73(15) . . . .
C1 C2 C13 O1 -81.8(3) . . . .
C3 C2 C13 O1 92.4(3) . . . .
C1 C2 C13 O2 94.7(3) . . . .
C3 C2 C13 O2 -91.1(3) . . . .
Co1 O3 C14 O4 10.8(3) . . . .
Co1 O3 C14 C3 -169.22(15) . . . .
Co2 O4 C14 O3 -16.4(3) 6_575 . . .
Co2 O4 C14 C3 163.61(16) 6_575 . . .
C4 C3 C14 O3 162.9(2) . . . .
C2 C3 C14 O3 -13.7(3) . . . .
C4 C3 C14 O4 -17.2(3) . . . .
C2 C3 C14 O4 166.3(2) . . . .
Co2 O5 C15 O6 -33.5(3) 4_545 . . .
Co2 O5 C15 C9 141.19(15) 4_545 . . .
Co1 O6 C15 O5 -87.6(2) 4_545 . . .
Co2 O6 C15 O5 25.8(3) 3_545 . . .
Co1 O6 C15 C9 97.96(19) 4_545 . . .
Co2 O6 C15 C9 -148.60(15) 3_545 . . .
C8 C9 C15 O5 -50.1(3) . . . .
C10 C9 C15 O5 131.4(2) . . . .
C8 C9 C15 O6 125.0(2) . . . .
C10 C9 C15 O6 -53.6(3) . . . .
Co3 O8 C16 O7 15.8(4) 7_566 . . .
Co3 O8 C16 C10 -166.23(16) 7_566 . . .
Co2 O7 C16 O8 21.5(3) 7_566 . . .
Co1 O7 C16 O8 -106.7(2) 4_545 . . .
Co2 O7 C16 C10 -156.39(14) 7_566 . . .
Co1 O7 C16 C10 75.5(2) 4_545 . . .
C9 C10 C16 O8 160.3(2) . . . .
C11 C10 C16 O8 -21.0(3) . . . .
C9 C10 C16 O7 -21.6(3) . . . .
C11 C10 C16 O7 157.0(2) . . . .
